data_7021062
loop_
_publ_author_name
'Dom\'inguez-Mart\'in, Alicia'
'Choquesillo-Lazarte, Duane'
'Dobado, Jose A.'
'Vidal, Isaac'
'Lezama, Luis'
'Gonz\'alez-P\'erez, Josefa Mar\'ia'
'Casti\~neiras, Alfonso'
'Nicl\'os-Guti\'errez, Juan'

_publ_section_title
;
 From 7-azaindole to adenine: molecular recognition aspects on
 mixed-ligand Cu(ii) complexes with deaza-adenine ligands.
;
_journal_issue 17
_journal_name_full 'Dalton transactions (Cambridge, England : 2003)'
_journal_page_first 6119
_journal_page_last 6130
_journal_paper_doi 10.1039/c2dt32191b
_journal_volume 42
_journal_year 2013
_chemical_formula_moiety 'C10 H13 Cu N5 O5, 2(H2 O)'
_chemical_formula_sum 'C10 H17 Cu N5 O7'
_chemical_formula_weight 382.83
_chemical_name_systematic
;
?
;
_space_group_IT_number 2
_symmetry_cell_setting triclinic
_symmetry_space_group_name_Hall '-P 1'
_symmetry_space_group_name_H-M 'P -1'
_atom_sites_solution_hydrogens geom
_atom_sites_solution_primary direct
_atom_sites_solution_secondary difmap
_audit_creation_method SHELXL-97
_cell_angle_alpha 90.174(8)
_cell_angle_beta 92.347(8)
_cell_angle_gamma 110.213(7)
_cell_formula_units_Z 2
_cell_length_a 6.7944(11)
_cell_length_b 7.8048(12)
_cell_length_c 14.257(2)
_cell_measurement_reflns_used 2100
_cell_measurement_temperature 120(2)
_cell_measurement_theta_max 65.46
_cell_measurement_theta_min 3.10
_cell_volume 708.76(19)
_computing_structure_refinement 'SHELXL-97 (Sheldrick, 2008)'
_computing_structure_solution 'SHELXS-97 (Sheldrick, 2008)'
_diffrn_ambient_temperature 120(2)
_diffrn_measured_fraction_theta_full 0.942
_diffrn_measured_fraction_theta_max 0.942
_diffrn_measurement_device_type 'Bruker X8 Proteum'
_diffrn_measurement_method '\f and \w scans'
_diffrn_radiation_monochromator 'graded multilayer optics'
_diffrn_radiation_source 'fine-focus rotating anode'
_diffrn_radiation_type CuK\a
_diffrn_radiation_wavelength 1.54178
_diffrn_reflns_av_R_equivalents 0.0595
_diffrn_reflns_av_sigmaI/netI 0.0495
_diffrn_reflns_limit_h_max 8
_diffrn_reflns_limit_h_min -8
_diffrn_reflns_limit_k_max 9
_diffrn_reflns_limit_k_min -9
_diffrn_reflns_limit_l_max 16
_diffrn_reflns_limit_l_min -16
_diffrn_reflns_number 9355
_diffrn_reflns_theta_full 66.49
_diffrn_reflns_theta_max 66.49
_diffrn_reflns_theta_min 3.10
_exptl_absorpt_coefficient_mu 2.645
_exptl_absorpt_correction_T_max 0.9016
_exptl_absorpt_correction_T_min 0.7779
_exptl_absorpt_correction_type multi-scan
_exptl_absorpt_process_details 'Bruker SADABS, 2010'
_exptl_crystal_density_diffrn 1.794
_exptl_crystal_density_method 'not measured'
_exptl_crystal_F_000 394
_exptl_crystal_size_max 0.10
_exptl_crystal_size_mid 0.08
_exptl_crystal_size_min 0.04
_refine_diff_density_max 0.898
_refine_diff_density_min -0.413
_refine_diff_density_rms 0.091
_refine_ls_extinction_method none
_refine_ls_goodness_of_fit_ref 1.070
_refine_ls_hydrogen_treatment constr
_refine_ls_matrix_type full
_refine_ls_number_parameters 208
_refine_ls_number_reflns 2344
_refine_ls_number_restraints 0
_refine_ls_restrained_S_all 1.070
_refine_ls_R_factor_all 0.0491
_refine_ls_R_factor_gt 0.0428
_refine_ls_shift/su_max 0.001
_refine_ls_shift/su_mean 0.000
_refine_ls_structure_factor_coef Fsqd
_refine_ls_weighting_details 'calc w=1/[\s^2^(Fo^2^)+(0.0660P)^2^+0.6844P] where P=(Fo^2^+2Fc^2^)/3'
_refine_ls_weighting_scheme calc
_refine_ls_wR_factor_gt 0.1131
_refine_ls_wR_factor_ref 0.1180
_reflns_number_gt 2037
_reflns_number_total 2344
_reflns_threshold_expression >2sigma(I)
_cod_data_source_file c2dt32191b.txt
_cod_data_source_block C606_Comp.7
_cod_depositor_comments
;
The following automatic conversions were performed:

'_exptl_absorpt_correction_type' value 'MULTI-SCAN' changed to
'multi-scan' according to
/home/saulius/struct/CIF-dictionaries/cif_core.dic dictionary named
'cif_core.dic' version 2.4.2 from 2011-04-26.

Automatic conversion script
Id: cif_fix_values 1891 2012-01-12 08:04:46Z andrius 
;
_cod_original_cell_volume 708.75(19)
_cod_original_sg_symbol_H-M P-1
_cod_database_code 7021062

loop_
_space_group_symop_id
_space_group_symop_operation_xyz
1 'x, y, z'
2 '-x, -y, -z'

loop_
_atom_site_label
_atom_site_type_symbol
_atom_site_fract_x
_atom_site_fract_y
_atom_site_fract_z
_atom_site_U_iso_or_equiv
_atom_site_adp_type
_atom_site_occupancy
_atom_site_symmetry_multiplicity
_atom_site_calc_flag
_atom_site_refinement_flags
Cu1 Cu 0.60030(7) 0.74967(6) 0.72750(3) 0.01764(19) Uani 1 1 d .
O11 O 0.2949(3) 0.6181(3) 0.71359(15) 0.0215(5) Uani 1 1 d .
O21 O 0.8978(3) 0.8722(3) 0.77062(15) 0.0234(5) Uani 1 1 d .
O12 O 0.0306(3) 0.4282(3) 0.79082(17) 0.0276(6) Uani 1 1 d .
N9 N 0.8803(4) 1.1398(3) 0.62165(18) 0.0166(6) Uani 1 1 d .
H9 H 0.8915 1.1418 0.6834 0.020 Uiso 1 1 calc R
N3 N 0.6329(4) 0.8321(3) 0.59715(18) 0.0141(5) Uani 1 1 d .
N1 N 0.5374(4) 0.7506(3) 0.43594(17) 0.0145(5) Uani 1 1 d .
N6 N 0.6751(4) 0.9422(4) 0.31354(18) 0.0206(6) Uani 1 1 d .
H6a H 0.5978 0.8556 0.2743 0.025 Uiso 1 1 calc R
H6b H 0.7575 1.0468 0.2919 0.025 Uiso 1 1 calc R
O22 O 1.1124(4) 0.8632(4) 0.89202(18) 0.0358(6) Uani 1 1 d .
C4 C 0.7609(4) 0.9980(4) 0.5674(2) 0.0137(6) Uani 1 1 d .
C2 C 0.5265(5) 0.7201(4) 0.5274(2) 0.0145(6) Uani 1 1 d .
H2 H 0.4317 0.6049 0.5452 0.017 Uiso 1 1 calc R
C7 C 0.9268(5) 1.2315(4) 0.4723(2) 0.0177(7) Uani 1 1 d .
H7 H 0.9737 1.3033 0.4186 0.021 Uiso 1 1 calc R
N10 N 0.5521(5) 0.7242(4) 0.8634(2) 0.0263(7) Uani 1 1 d .
H10 H 0.5240 0.8207 0.8794 0.032 Uiso 1 1 d R
C8 C 0.9832(5) 1.2830(4) 0.5636(2) 0.0194(7) Uani 1 1 d .
H8 H 1.0782 1.3989 0.5845 0.023 Uiso 1 1 calc R
C12 C 0.2145(5) 0.5365(4) 0.7874(2) 0.0201(7) Uani 1 1 d .
C5 C 0.7824(4) 1.0473(4) 0.4734(2) 0.0147(6) Uani 1 1 d .
C6 C 0.6674(5) 0.9148(4) 0.4063(2) 0.0147(6) Uani 1 1 d .
C11 C 0.3560(5) 0.5716(5) 0.8765(2) 0.0225(7) Uani 1 1 d .
H11a H 0.2821 0.6003 0.9295 0.027 Uiso 1 1 calc R
H11b H 0.3882 0.4603 0.8921 0.027 Uiso 1 1 calc R
C22 C 0.9335(5) 0.8265(5) 0.8545(2) 0.0251(8) Uani 1 1 d .
C21 C 0.7461(5) 0.7145(5) 0.9083(2) 0.0256(8) Uani 1 1 d .
H21a H 0.7394 0.5858 0.9098 0.031 Uiso 1 1 calc R
H21b H 0.7614 0.7614 0.9738 0.031 Uiso 1 1 calc R
O1 O 0.6713(4) 0.4876(3) 0.71014(17) 0.0278(6) Uani 1 1 d .
H1a H 0.7917 0.4791 0.7272 0.042 Uiso 1 1 d R
H1b H 0.6164 0.4097 0.6643 0.042 Uiso 1 1 d R
O2 O 0.8122(4) 0.1522(4) 0.91607(19) 0.0412(7) Uani 1 1 d .
H2a H 0.8946 0.2415 0.8891 0.049 Uiso 1 1 d R
H2b H 0.8420 0.1704 0.9742 0.049 Uiso 1 1 d R
O3 O 0.4321(5) 0.1952(4) 0.8894(2) 0.0489(8) Uani 1 1 d .
H3a H 0.3493 0.0856 0.8853 0.059 Uiso 1 1 d R
H3b H 0.5441 0.1684 0.8879 0.059 Uiso 1 1 d R

loop_
_atom_site_aniso_label
_atom_site_aniso_U_11
_atom_site_aniso_U_22
_atom_site_aniso_U_33
_atom_site_aniso_U_23
_atom_site_aniso_U_13
_atom_site_aniso_U_12
Cu1 0.0148(3) 0.0197(3) 0.0134(3) 0.00250(18) -0.00077(18) -0.0003(2)
O11 0.0177(11) 0.0258(12) 0.0165(12) 0.0068(9) 0.0016(9) 0.0016(9)
O21 0.0203(12) 0.0250(12) 0.0165(12) 0.0027(9) -0.0021(9) -0.0024(10)
O12 0.0125(12) 0.0352(13) 0.0279(13) 0.0101(10) -0.0022(9) -0.0008(10)
N9 0.0156(13) 0.0149(13) 0.0183(14) -0.0004(10) -0.0023(10) 0.0042(11)
N3 0.0135(13) 0.0114(12) 0.0170(13) 0.0032(10) -0.0011(10) 0.0042(10)
N1 0.0117(12) 0.0147(12) 0.0169(13) 0.0013(10) 0.0003(10) 0.0043(10)
N6 0.0186(14) 0.0220(14) 0.0181(14) 0.0051(11) 0.0023(11) 0.0030(11)
O22 0.0213(13) 0.0474(16) 0.0258(13) 0.0060(12) -0.0069(11) -0.0036(12)
C4 0.0083(14) 0.0128(14) 0.0206(16) 0.0004(12) -0.0012(11) 0.0043(12)
C2 0.0100(14) 0.0141(14) 0.0189(16) 0.0031(12) 0.0010(12) 0.0034(12)
C7 0.0144(16) 0.0120(15) 0.0266(17) 0.0053(12) 0.0024(13) 0.0042(13)
N10 0.0259(16) 0.0283(15) 0.0209(15) 0.0035(12) 0.0016(12) 0.0043(13)
C8 0.0136(16) 0.0135(15) 0.0299(18) 0.0004(13) -0.0013(13) 0.0033(12)
C12 0.0183(17) 0.0220(16) 0.0212(17) 0.0027(13) -0.0009(13) 0.0088(14)
C5 0.0086(14) 0.0158(15) 0.0221(17) 0.0047(12) 0.0032(12) 0.0067(12)
C6 0.0099(14) 0.0171(15) 0.0194(16) 0.0026(12) 0.0027(12) 0.0074(12)
C11 0.0168(17) 0.0286(18) 0.0195(17) 0.0047(13) 0.0004(13) 0.0047(14)
C22 0.0243(19) 0.0234(17) 0.0193(17) -0.0002(13) -0.0022(14) -0.0021(14)
C21 0.0232(18) 0.0268(18) 0.0207(17) 0.0044(14) -0.0036(14) 0.0015(15)
O1 0.0281(13) 0.0213(12) 0.0322(14) -0.0065(10) -0.0150(11) 0.0081(10)
O2 0.0392(16) 0.0418(16) 0.0312(15) 0.0048(12) -0.0063(12) 0.0005(13)
O3 0.0356(16) 0.0305(15) 0.077(2) -0.0065(14) 0.0045(15) 0.0070(12)

loop_
_atom_type_symbol
_atom_type_description
_atom_type_scat_dispersion_real
_atom_type_scat_dispersion_imag
_atom_type_scat_source
C C 0.0181 0.0091 'International Tables Vol C Tables 4.2.6.8 and 6.1.1.4'
H H 0.0000 0.0000 'International Tables Vol C Tables 4.2.6.8 and 6.1.1.4'
Cu Cu -1.9646 0.5888 'International Tables Vol C Tables 4.2.6.8 and 6.1.1.4'
N N 0.0311 0.0180 'International Tables Vol C Tables 4.2.6.8 and 6.1.1.4'
O O 0.0492 0.0322 'International Tables Vol C Tables 4.2.6.8 and 6.1.1.4'

loop_
_geom_angle_atom_site_label_1
_geom_angle_atom_site_label_2
_geom_angle_atom_site_label_3
_geom_angle
O11 Cu1 O21 167.68(9)
O11 Cu1 N10 83.99(10)
O11 Cu1 O1 92.13(9)
O21 Cu1 O1 88.11(9)
N3 Cu1 O11 95.52(10)
N3 Cu1 O21 96.63(10)
N3 Cu1 N10 165.48(11)
N3 Cu1 O1 98.65(10)
N10 Cu1 O21 83.73(11)
N10 Cu1 O1 95.87(11)
C12 O11 Cu1 113.9(2)
C22 O21 Cu1 111.7(2)
C4 N9 H9 125.8
C4 N9 C8 108.4(3)
C8 N9 H9 125.8
C4 N3 Cu1 126.6(2)
C2 N3 Cu1 119.9(2)
C2 N3 C4 113.5(3)
C2 N1 C6 118.8(3)
H6a N6 H6b 120.0
C6 N6 H6a 120.0
C6 N6 H6b 120.0
N9 C4 N3 126.8(3)
N9 C4 C5 109.1(3)
N3 C4 C5 124.1(3)
N3 C2 H2 116.2
N1 C2 N3 127.6(3)
N1 C2 H2 116.2
C8 C7 H7 126.8
C8 C7 C5 106.4(3)
C5 C7 H7 126.8
Cu1 N10 H10 104.8
C11 N10 Cu1 108.5(2)
C11 N10 H10 104.4
C21 N10 Cu1 106.2(2)
C21 N10 H10 114.0
C21 N10 C11 118.0(3)
N9 C8 H8 125.2
C7 C8 N9 109.5(3)
C7 C8 H8 125.2
O11 C12 C11 117.2(3)
O12 C12 O11 124.4(3)
O12 C12 C11 118.4(3)
C4 C5 C7 106.7(3)
C4 C5 C6 116.9(3)
C6 C5 C7 136.4(3)
N1 C6 C5 119.0(3)
N6 C6 N1 117.6(3)
N6 C6 C5 123.4(3)
N10 C11 C12 110.4(3)
N10 C11 H11a 109.6
N10 C11 H11b 109.6
C12 C11 H11a 109.6
C12 C11 H11b 109.6
H11a C11 H11b 108.1
O21 C22 C21 117.4(3)
O22 C22 O21 123.8(3)
O22 C22 C21 118.7(3)
N10 C21 C22 110.1(3)
N10 C21 H21a 109.6
N10 C21 H21b 109.6
C22 C21 H21a 109.6
C22 C21 H21b 109.6
H21a C21 H21b 108.1
Cu1 O1 H1a 122.6
Cu1 O1 H1b 122.7
H1a O1 H1b 108.1
H2a O2 H2b 106.5
H3a O3 H3b 94.9

loop_
_geom_bond_atom_site_label_1
_geom_bond_atom_site_label_2
_geom_bond_distance
Cu1 O11 1.973(2)
Cu1 O21 1.984(2)
Cu1 N3 1.964(3)
Cu1 N10 1.978(3)
Cu1 O1 2.273(2)
O11 C12 1.273(4)
O21 C22 1.287(4)
O12 C12 1.246(4)
N9 H9 0.8800
N9 C4 1.343(4)
N9 C8 1.391(4)
N3 C4 1.367(4)
N3 C2 1.332(4)
N1 C2 1.326(4)
N1 C6 1.361(4)
N6 H6a 0.8800
N6 H6b 0.8800
N6 C6 1.341(4)
O22 C22 1.245(4)
C4 C5 1.395(4)
C2 H2 0.9500
C7 H7 0.9500
C7 C8 1.361(5)
C7 C5 1.434(4)
N10 H10 0.8702
N10 C11 1.468(4)
N10 C21 1.467(4)
C8 H8 0.9500
C12 C11 1.526(4)
C5 C6 1.403(4)
C11 H11a 0.9900
C11 H11b 0.9900
C22 C21 1.512(5)
C21 H21a 0.9900
C21 H21b 0.9900
O1 H1a 0.8686
O1 H1b 0.8703
O2 H2a 0.8341
O2 H2b 0.8440
O3 H3a 0.8460
O3 H3b 0.8569

loop_
_geom_hbond_atom_site_label_D
_geom_hbond_atom_site_label_H
_geom_hbond_atom_site_label_A
_geom_hbond_distance_DH
_geom_hbond_distance_HA
_geom_hbond_distance_DA
_geom_hbond_angle_DHA
_geom_hbond_site_symmetry_A
N9 H9 O21 0.88 2.46 3.011(3) 121.2 .
N9 H9 O12 0.88 2.58 3.179(4) 126.4 1_665
N6 H6a O3 0.88 2.35 3.053(4) 136.5 2_666
N6 H6b O21 0.88 2.41 3.057(3) 130.2 2_776
O1 H1a O12 0.87 1.99 2.838(3) 166.7 1_655
O1 H1b N1 0.87 1.91 2.778(3) 172.0 2_666
O2 H2a O12 0.83 2.03 2.839(4) 162.6 1_655
O2 H2b O22 0.84 1.95 2.774(4) 163.7 2_767
O3 H3a O22 0.85 1.92 2.748(4) 164.8 1_445
O3 H3b O2 0.86 1.90 2.729(4) 163.5 .
